data_7156678
loop_
_publ_author_name
'Hu, Fangpeng'
'Cui, Xinfeng'
'Ban, Zihui'
'Lu, Guoqiang'
'Luo, Nan'
'Huang, Guosheng'

_publ_section_title
;
 Synthesis of quinazolin-4(1H)-ones via amination and annulation of
 amidines and benzamides.
;
_journal_issue 9
_journal_name_full 'Organic &amp; biomolecular chemistry'
_journal_page_first 2356
_journal_page_last 2360
_journal_paper_doi 10.1039/c9ob00020h
_journal_volume 17
_journal_year 2019
_chemical_formula_sum 'C22 H17 N3 O'
_chemical_formula_weight 339.38
_space_group_crystal_system triclinic
_space_group_IT_number 2
_space_group_name_Hall '-P 1'
_space_group_name_H-M_alt 'P -1'
_symmetry_space_group_name_Hall '-P 1'
_symmetry_space_group_name_H-M 'P -1'
_atom_sites_solution_hydrogens geom
_atom_sites_solution_primary direct
_atom_sites_solution_secondary difmap
_audit_creation_method SHELXL-2014/7
_audit_update_record
;
2018-11-28 deposited with the CCDC.
2019-02-06 downloaded from the CCDC.
;
_cell_angle_alpha 92.425(5)
_cell_angle_beta 103.464(5)
_cell_angle_gamma 118.016(4)
_cell_formula_units_Z 2
_cell_length_a 8.624(3)
_cell_length_b 8.992(3)
_cell_length_c 13.312(4)
_cell_measurement_reflns_used 2132
_cell_measurement_temperature 296(2)
_cell_measurement_theta_max 30.73
_cell_measurement_theta_min 2.61
_cell_volume 872.3(5)
_computing_cell_refinement 'Bruker SMART'
_computing_data_collection 'Bruker SMART APEX II'
_computing_data_reduction 'Bruker SAINT'
_computing_molecular_graphics SHELXTL
_computing_publication_material SHELXTL
_computing_structure_refinement 'SHELXL-2014/7 (Sheldrick, 2014)'
_computing_structure_solution 'SHELXL-2014/7 (Sheldrick, 2014)'
_diffrn_ambient_temperature 296(2)
_diffrn_detector_area_resol_mean 'fine-focus sealed tube'
_diffrn_measured_fraction_theta_full 0.992
_diffrn_measured_fraction_theta_max 0.809
_diffrn_measurement_device_type 'Bruker APEX II area detector'
_diffrn_measurement_method '\w scan'
_diffrn_radiation_type MoK\a
_diffrn_radiation_wavelength 0.71073
_diffrn_reflns_av_R_equivalents 0.0147
_diffrn_reflns_av_unetI/netI 0.0295
_diffrn_reflns_Laue_measured_fraction_full 0.992
_diffrn_reflns_Laue_measured_fraction_max 0.809
_diffrn_reflns_limit_h_max 5
_diffrn_reflns_limit_h_min -12
_diffrn_reflns_limit_k_max 12
_diffrn_reflns_limit_k_min -9
_diffrn_reflns_limit_l_max 18
_diffrn_reflns_limit_l_min -17
_diffrn_reflns_number 6083
_diffrn_reflns_point_group_measured_fraction_full 0.992
_diffrn_reflns_point_group_measured_fraction_max 0.809
_diffrn_reflns_theta_full 25.242
_diffrn_reflns_theta_max 31.160
_diffrn_reflns_theta_min 1.598
_exptl_absorpt_coefficient_mu 0.081
_exptl_absorpt_correction_type multi-scan
_exptl_absorpt_process_details SADABS
_exptl_crystal_colour colorless
_exptl_crystal_density_diffrn 1.292
_exptl_crystal_description block
_exptl_crystal_F_000 356
_exptl_crystal_size_max 0.300
_exptl_crystal_size_mid 0.200
_exptl_crystal_size_min 0.200
_exptl_transmission_factor_max 0.7462
_exptl_transmission_factor_min 0.6336
_refine_diff_density_max 0.241
_refine_diff_density_min -0.218
_refine_diff_density_rms 0.039
_refine_ls_extinction_method none
_refine_ls_goodness_of_fit_ref 1.000
_refine_ls_hydrogen_treatment constr
_refine_ls_matrix_type full
_refine_ls_number_parameters 236
_refine_ls_number_reflns 4564
_refine_ls_number_restraints 0
_refine_ls_restrained_S_all 1.000
_refine_ls_R_factor_all 0.0684
_refine_ls_R_factor_gt 0.0484
_refine_ls_shift/su_max 0.000
_refine_ls_shift/su_mean 0.000
_refine_ls_structure_factor_coef Fsqd
_refine_ls_weighting_details 'w=1/[\s^2^(Fo^2^)+(0.0700P)^2^+0.1568P] where P=(Fo^2^+2Fc^2^)/3'
_refine_ls_weighting_scheme calc
_refine_ls_wR_factor_gt 0.1301
_refine_ls_wR_factor_ref 0.1463
_reflns_Friedel_coverage 0.000
_reflns_number_gt 3260
_reflns_number_total 4564
_reflns_threshold_expression 'I > 2\s(I)'
_cod_data_source_file c9ob00020h2.cif
_cod_data_source_block 1
_cod_depositor_comments
;
The following automatic conversions were performed:

'_exptl_absorpt_correction_type' value 'Multi-scan' changed to
'multi-scan' according to
/home/data/users/saulius/crontab/automatic-downloads/rss-feeds/RSC/lib/dictionaries/cif_core.dic
dictionary named 'cif_core.dic' version 2.4.2 from 2011-04-26.

Automatic conversion script
Id: cif_fix_values 4973 2017-02-22 13:04:09Z antanas 

 Adding full bibliography for 7156678.cif.
;
_cod_original_cell_volume 872.4(5)
_cod_database_code 7156678
_shelx_shelxl_version_number 2014/7
_shelx_space_group_comment
;
The symmetry employed for this shelxl refinement is uniquely defined
by the following loop, which should always be used as a source of
symmetry information in preference to the above space-group names.
They are only intended as comments.
;
_shelx_estimated_absorpt_t_min 0.976
_shelx_estimated_absorpt_t_max 0.984

loop_
_space_group_symop_operation_xyz
'x, y, z'
'-x, -y, -z'

loop_
_atom_site_label
_atom_site_type_symbol
_atom_site_fract_x
_atom_site_fract_y
_atom_site_fract_z
_atom_site_U_iso_or_equiv
_atom_site_adp_type
_atom_site_occupancy
_atom_site_site_symmetry_order
_atom_site_calc_flag
_atom_site_refinement_flags_posn
_atom_site_refinement_flags_adp
N2 N 0.78305(13) 0.63289(13) 0.18837(8) 0.0348(2) Uani 1 1 d . .
N1 N 0.46793(14) 0.42915(15) 0.13704(9) 0.0422(3) Uani 1 1 d . .
C14 C 0.82860(16) 0.51792(16) 0.14657(10) 0.0343(3) Uani 1 1 d . .
C7 C 0.60508(16) 0.57849(16) 0.18390(10) 0.0360(3) Uani 1 1 d . .
C19 C 0.68706(17) 0.35546(16) 0.09690(10) 0.0367(3) Uani 1 1 d . .
C8 C 0.92694(16) 0.80237(16) 0.24174(11) 0.0360(3) Uani 1 1 d . .
C1 C 0.56270(16) 0.69616(17) 0.23888(11) 0.0380(3) Uani 1 1 d . .
C20 C 0.49752(18) 0.31083(18) 0.08746(11) 0.0407(3) Uani 1 1 d . .
C16 C 1.0476(2) 0.4417(2) 0.11841(12) 0.0471(3) Uani 1 1 d . .
H16 H 1.1687 0.4703 0.1254 0.056 Uiso 1 1 calc R U
C15 C 1.01038(18) 0.56126(18) 0.15695(11) 0.0422(3) Uani 1 1 d . .
H15 H 1.1053 0.6703 0.1897 0.051 Uiso 1 1 calc R U
C18 C 0.7301(2) 0.23705(18) 0.05836(11) 0.0434(3) Uani 1 1 d . .
H18 H 0.6363 0.1280 0.0248 0.052 Uiso 1 1 calc R U
C17 C 0.9081(2) 0.2792(2) 0.06930(12) 0.0471(3) Uani 1 1 d . .
H17 H 0.9352 0.1990 0.0439 0.057 Uiso 1 1 calc R U
C9 C 0.98660(18) 0.83551(18) 0.34939(11) 0.0440(3) Uani 1 1 d . .
H9 H 0.9336 0.7505 0.3876 0.053 Uiso 1 1 calc R U
C13 C 1.00404(19) 0.92586(18) 0.18362(12) 0.0454(3) Uani 1 1 d . .
H13 H 0.9613 0.9021 0.1107 0.054 Uiso 1 1 calc R U
C12 C 1.1462(2) 1.08609(19) 0.23530(15) 0.0541(4) Uani 1 1 d . .
H12 H 1.2012 1.1706 0.1972 0.065 Uiso 1 1 calc R U
C10 C 1.1262(2) 0.9965(2) 0.40011(13) 0.0541(4) Uani 1 1 d . .
H10 H 1.1664 1.0213 0.4730 0.065 Uiso 1 1 calc R U
C11 C 1.2055(2) 1.11972(19) 0.34298(15) 0.0556(4) Uani 1 1 d . .
H11 H 1.3008 1.2276 0.3776 0.067 Uiso 1 1 calc R U
C2 C 0.5070(2) 0.6554(2) 0.32809(12) 0.0500(4) Uani 1 1 d . .
H2 H 0.5016 0.5592 0.3541 0.060 Uiso 1 1 calc R U
C6 C 0.5668(2) 0.8368(2) 0.19937(13) 0.0497(4) Uani 1 1 d . .
H6 H 0.6041 0.8646 0.1394 0.060 Uiso 1 1 calc R U
C3 C 0.4594(2) 0.7585(2) 0.37823(14) 0.0596(4) Uani 1 1 d . .
H3 H 0.4238 0.7327 0.4389 0.071 Uiso 1 1 calc R U
C5 C 0.5150(2) 0.9359(2) 0.24951(15) 0.0608(4) Uani 1 1 d . .
H5 H 0.5145 1.0291 0.2221 0.073 Uiso 1 1 calc R U
C4 C 0.4645(2) 0.8984(2) 0.33920(15) 0.0610(5) Uani 1 1 d . .
H4 H 0.4336 0.9680 0.3737 0.073 Uiso 1 1 calc R U
O1 O 0.36707(14) 0.17347(14) 0.03910(9) 0.0585(3) Uani 1 1 d . .
C22 C 0.9435(3) 0.3008(3) 0.36364(17) 0.0801(6) Uani 1 1 d . .
H22A H 1.0684 0.3882 0.3954 0.120 Uiso 1 1 calc R U
H22B H 0.9215 0.2778 0.2891 0.120 Uiso 1 1 calc R U
H22C H 0.9211 0.1983 0.3916 0.120 Uiso 1 1 calc R U
C21 C 0.8230(3) 0.3578(2) 0.38575(15) 0.0647(5) Uani 1 1 d . .
N3 N 0.7288(3) 0.4028(3) 0.40334(16) 0.0884(6) Uani 1 1 d . .

loop_
_atom_site_aniso_label
_atom_site_aniso_U_11
_atom_site_aniso_U_22
_atom_site_aniso_U_33
_atom_site_aniso_U_23
_atom_site_aniso_U_13
_atom_site_aniso_U_12
N2 0.0282(5) 0.0323(5) 0.0389(6) 0.0015(4) 0.0099(4) 0.0113(4)
N1 0.0303(5) 0.0399(6) 0.0480(7) -0.0002(5) 0.0106(5) 0.0117(5)
C14 0.0322(6) 0.0355(6) 0.0337(6) 0.0057(5) 0.0107(5) 0.0151(5)
C7 0.0303(6) 0.0379(7) 0.0373(7) 0.0057(5) 0.0110(5) 0.0144(5)
C19 0.0350(6) 0.0362(7) 0.0349(7) 0.0043(5) 0.0101(5) 0.0144(5)
C8 0.0287(5) 0.0314(6) 0.0439(7) 0.0016(5) 0.0111(5) 0.0117(5)
C1 0.0286(6) 0.0389(7) 0.0422(7) 0.0000(5) 0.0093(5) 0.0142(5)
C20 0.0333(6) 0.0388(7) 0.0403(7) 0.0013(6) 0.0095(5) 0.0111(5)
C16 0.0391(7) 0.0569(9) 0.0496(8) 0.0073(7) 0.0132(6) 0.0271(7)
C15 0.0323(6) 0.0433(7) 0.0461(8) 0.0037(6) 0.0098(5) 0.0158(5)
C18 0.0463(7) 0.0379(7) 0.0430(8) 0.0028(6) 0.0130(6) 0.0188(6)
C17 0.0534(8) 0.0511(8) 0.0464(8) 0.0056(7) 0.0164(7) 0.0325(7)
C9 0.0383(7) 0.0425(7) 0.0433(8) 0.0033(6) 0.0112(6) 0.0144(6)
C13 0.0410(7) 0.0433(8) 0.0515(8) 0.0126(6) 0.0182(6) 0.0180(6)
C12 0.0412(7) 0.0371(7) 0.0847(12) 0.0176(8) 0.0267(8) 0.0154(6)
C10 0.0419(8) 0.0514(9) 0.0533(9) -0.0090(7) 0.0056(7) 0.0159(7)
C11 0.0362(7) 0.0353(7) 0.0816(12) -0.0062(7) 0.0101(7) 0.0112(6)
C2 0.0479(8) 0.0539(9) 0.0513(9) 0.0100(7) 0.0203(7) 0.0248(7)
C6 0.0500(8) 0.0497(8) 0.0528(9) 0.0090(7) 0.0161(7) 0.0266(7)
C3 0.0490(8) 0.0763(12) 0.0521(9) -0.0003(8) 0.0209(7) 0.0279(8)
C5 0.0606(10) 0.0537(9) 0.0756(12) 0.0077(8) 0.0181(9) 0.0350(8)
C4 0.0495(9) 0.0652(11) 0.0699(11) -0.0110(9) 0.0139(8) 0.0329(8)
O1 0.0377(5) 0.0468(6) 0.0674(7) -0.0150(5) 0.0121(5) 0.0057(4)
C22 0.0889(15) 0.0982(16) 0.0681(13) 0.0164(11) 0.0262(11) 0.0561(13)
C21 0.0766(12) 0.0616(11) 0.0582(11) 0.0152(8) 0.0239(9) 0.0335(10)
N3 0.1004(14) 0.0843(13) 0.0977(15) 0.0216(11) 0.0421(12) 0.0524(12)

loop_
_atom_type_symbol
_atom_type_description
_atom_type_scat_dispersion_real
_atom_type_scat_dispersion_imag
_atom_type_scat_source
C C 0.0033 0.0016 'International Tables Vol C Tables 4.2.6.8 and 6.1.1.4'
H H 0.0000 0.0000 'International Tables Vol C Tables 4.2.6.8 and 6.1.1.4'
N N 0.0061 0.0033 'International Tables Vol C Tables 4.2.6.8 and 6.1.1.4'
O O 0.0106 0.0060 'International Tables Vol C Tables 4.2.6.8 and 6.1.1.4'

loop_
_geom_angle_atom_site_label_1
_geom_angle_atom_site_label_2
_geom_angle_atom_site_label_3
_geom_angle
C7 N2 C14 119.07(10)
C7 N2 C8 121.24(10)
C14 N2 C8 119.53(10)
C7 N1 C20 120.07(11)
C19 C14 C15 120.19(12)
C19 C14 N2 118.00(11)
C15 C14 N2 121.77(11)
N1 C7 N2 125.07(12)
N1 C7 C1 116.78(11)
N2 C7 C1 118.12(11)
C14 C19 C18 118.86(12)
C14 C19 C20 119.76(12)
C18 C19 C20 121.37(12)
C9 C8 C13 121.41(13)
C9 C8 N2 119.22(12)
C13 C8 N2 119.36(12)
C6 C1 C2 120.02(13)
C6 C1 C7 121.59(12)
C2 C1 C7 118.26(13)
O1 C20 N1 119.82(12)
O1 C20 C19 122.50(13)
N1 C20 C19 117.68(11)
C15 C16 C17 121.02(13)
C15 C16 H16 119.5
C17 C16 H16 119.5
C16 C15 C14 119.38(13)
C16 C15 H15 120.3
C14 C15 H15 120.3
C17 C18 C19 120.89(13)
C17 C18 H18 119.6
C19 C18 H18 119.6
C18 C17 C16 119.65(13)
C18 C17 H17 120.2
C16 C17 H17 120.2
C8 C9 C10 119.12(14)
C8 C9 H9 120.4
C10 C9 H9 120.4
C8 C13 C12 118.98(15)
C8 C13 H13 120.5
C12 C13 H13 120.5
C11 C12 C13 119.70(14)
C11 C12 H12 120.1
C13 C12 H12 120.1
C11 C10 C9 119.94(16)
C11 C10 H10 120.0
C9 C10 H10 120.0
C10 C11 C12 120.84(14)
C10 C11 H11 119.6
C12 C11 H11 119.6
C3 C2 C1 119.49(15)
C3 C2 H2 120.3
C1 C2 H2 120.3
C5 C6 C1 119.45(15)
C5 C6 H6 120.3
C1 C6 H6 120.3
C4 C3 C2 120.35(16)
C4 C3 H3 119.8
C2 C3 H3 119.8
C4 C5 C6 120.58(17)
C4 C5 H5 119.7
C6 C5 H5 119.7
C3 C4 C5 120.06(15)
C3 C4 H4 120.0
C5 C4 H4 120.0
C21 C22 H22A 109.5
C21 C22 H22B 109.5
H22A C22 H22B 109.5
C21 C22 H22C 109.5
H22A C22 H22C 109.5
H22B C22 H22C 109.5
N3 C21 C22 179.8(3)

loop_
_geom_bond_atom_site_label_1
_geom_bond_atom_site_label_2
_geom_bond_distance
N2 C7 1.3595(16)
N2 C14 1.4026(16)
N2 C8 1.4451(16)
N1 C7 1.2980(16)
N1 C20 1.3808(18)
C14 C19 1.3887(18)
C14 C15 1.3962(18)
C7 C1 1.4870(18)
C19 C18 1.3958(19)
C19 C20 1.4604(19)
C8 C9 1.373(2)
C8 C13 1.3756(19)
C1 C6 1.379(2)
C1 C2 1.383(2)
C20 O1 1.2230(16)
C16 C15 1.370(2)
C16 C17 1.383(2)
C16 H16 0.9300
C15 H15 0.9300
C18 C17 1.366(2)
C18 H18 0.9300
C17 H17 0.9300
C9 C10 1.379(2)
C9 H9 0.9300
C13 C12 1.384(2)
C13 H13 0.9300
C12 C11 1.373(3)
C12 H12 0.9300
C10 C11 1.370(2)
C10 H10 0.9300
C11 H11 0.9300
C2 C3 1.381(2)
C2 H2 0.9300
C6 C5 1.379(2)
C6 H6 0.9300
C3 C4 1.366(3)
C3 H3 0.9300
C5 C4 1.367(3)
C5 H5 0.9300
C4 H4 0.9300
C22 C21 1.435(3)
C22 H22A 0.9600
C22 H22B 0.9600
C22 H22C 0.9600
C21 N3 1.125(3)

loop_
_geom_torsion_atom_site_label_1
_geom_torsion_atom_site_label_2
_geom_torsion_atom_site_label_3
_geom_torsion_atom_site_label_4
_geom_torsion
C7 N2 C14 C19 3.60(17)
C8 N2 C14 C19 179.25(11)
C7 N2 C14 C15 -174.26(12)
C8 N2 C14 C15 1.39(18)
C20 N1 C7 N2 0.6(2)
C20 N1 C7 C1 -177.74(12)
C14 N2 C7 N1 -5.0(2)
C8 N2 C7 N1 179.48(12)
C14 N2 C7 C1 173.41(11)
C8 N2 C7 C1 -2.16(18)
C15 C14 C19 C18 0.33(19)
N2 C14 C19 C18 -177.57(11)
C15 C14 C19 C20 179.34(12)
N2 C14 C19 C20 1.44(18)
C7 N2 C8 C9 76.10(16)
C14 N2 C8 C9 -99.45(14)
C7 N2 C8 C13 -105.37(15)
C14 N2 C8 C13 79.09(16)
N1 C7 C1 C6 -107.13(15)
N2 C7 C1 C6 74.37(17)
N1 C7 C1 C2 68.77(17)
N2 C7 C1 C2 -109.73(15)
C7 N1 C20 O1 -176.46(14)
C7 N1 C20 C19 4.5(2)
C14 C19 C20 O1 175.51(13)
C18 C19 C20 O1 -5.5(2)
C14 C19 C20 N1 -5.52(19)
C18 C19 C20 N1 173.47(13)
C17 C16 C15 C14 0.1(2)
C19 C14 C15 C16 -0.5(2)
N2 C14 C15 C16 177.33(12)
C14 C19 C18 C17 0.2(2)
C20 C19 C18 C17 -178.80(13)
C19 C18 C17 C16 -0.6(2)
C15 C16 C17 C18 0.4(2)
C13 C8 C9 C10 0.4(2)
N2 C8 C9 C10 178.86(13)
C9 C8 C13 C12 0.7(2)
N2 C8 C13 C12 -177.75(12)
C8 C13 C12 C11 -1.0(2)
C8 C9 C10 C11 -1.2(2)
C9 C10 C11 C12 0.9(2)
C13 C12 C11 C10 0.2(2)
C6 C1 C2 C3 -1.4(2)
C7 C1 C2 C3 -177.33(13)
C2 C1 C6 C5 0.0(2)
C7 C1 C6 C5 175.85(14)
C1 C2 C3 C4 1.0(2)
C1 C6 C5 C4 1.7(2)
C2 C3 C4 C5 0.7(3)
C6 C5 C4 C3 -2.0(3)
